data_2001460
loop_
_publ_author_name
'Kamei, S.'
'Sakai, Y.'
'Ohashi, Y.'
'Adachi, A.'
'Tanino, K.'
'Kuwajima, I.'

_publ_section_title
;
 Structure of an optically active anthracycline precursor
;
_journal_issue 8
_journal_name_full 'Acta Crystallographica Section C'
_journal_page_first 1509
_journal_page_last 1511
_journal_paper_doi 10.1107/S0108270193000988
_journal_volume 49
_journal_year 1993
_chemical_formula_moiety 'C28 H26 O6 S'
_chemical_formula_sum 'C28 H26 O6 S'
_chemical_formula_weight 490.570
_chemical_name_systematic
;
  (1S,3S)-3-acetyl-5-methoxy-3-methylthio-1,2,3,4-
 tetrahydronaphthalene-1,8-diyl di(benzoate)
;
_space_group_IT_number 1
_symmetry_cell_setting triclinic
_symmetry_space_group_name_Hall 'P 1'
_symmetry_space_group_name_H-M 'P 1'
_cell_angle_alpha 108.10(2)
_cell_angle_beta 102.92(2)
_cell_angle_gamma 96.30(2)
_cell_formula_units_Z 2
_cell_length_a 10.159(2)
_cell_length_b 13.533(5)
_cell_length_c 10.016(3)
_cell_measurement_reflns_used 25
_cell_measurement_temperature 296.15
_cell_measurement_theta_max 27.45
_cell_measurement_theta_min 27.33
_cell_volume 1251.6(7)
_computing_cell_refinement 'AFC-5 software'
_computing_data_collection 'AFC-5 software (Molecular Structure Corporation, 1985)'
_computing_molecular_graphics 'ORTEPII (Johnson, 1976)'
_computing_structure_refinement 'TEXSAN (Molecular Structure Corporation, 1985)'
_computing_structure_solution 'SHELXS86 (Sheldrick, 1986)'
_diffrn_ambient_temperature 296.15
_diffrn_measurement_device 'Rigaku AFC-5R 4-circle diffractometer'
_diffrn_measurement_method 'profile data from \q/2\q scans'
_diffrn_radiation_monochromator Graphite
_diffrn_radiation_source 'Rigaku Denki rotating Cu anode'
_diffrn_radiation_type 'Cu K\a'
_diffrn_radiation_wavelength 1.54184
_diffrn_reflns_av_R_equivalents 2.7
_diffrn_reflns_limit_h_max 11
_diffrn_reflns_limit_h_min -11
_diffrn_reflns_limit_k_max 14
_diffrn_reflns_limit_k_min -14
_diffrn_reflns_limit_l_max 11
_diffrn_reflns_limit_l_min -11
_diffrn_reflns_number 7825
_diffrn_reflns_theta_max 62.0
_diffrn_reflns_theta_min 1.5
_diffrn_standards_decay_% 0
_diffrn_standards_interval_count 100
_diffrn_standards_number 3
_exptl_absorpt_coefficient_mu 1.447
_exptl_absorpt_correction_type none
_exptl_crystal_colour colourless
_exptl_crystal_density_diffrn 1.302
_exptl_crystal_description Prism
_exptl_crystal_F_000 516
_exptl_crystal_size_max 0.80
_exptl_crystal_size_mid 0.35
_exptl_crystal_size_min 0.30
_refine_diff_density_max 0.30
_refine_diff_density_min -0.36
_refine_ls_abs_structure_details
;
  The absolute configulation was assigned from the
  enantiomeric structure which refined with the lower R value.
;
_refine_ls_extinction_method none
_refine_ls_goodness_of_fit_obs 2.45
_refine_ls_matrix_type full
_refine_ls_number_parameters 628
_refine_ls_number_reflns 6822
_refine_ls_R_factor_obs 0.0425
_refine_ls_shift/esd_max 0.03
_refine_ls_structure_factor_coef F
_refine_ls_weighting_details w^-1^=\s(F~o~)^2^
_refine_ls_weighting_scheme calc
_refine_ls_wR_factor_obs 0.0556
_reflns_number_observed 6822
_reflns_number_total 3914
_reflns_observed_criterion refl_observed_if_F_>_3.0_sigma(F)
_cod_data_source_file as1040.cif
_cod_data_source_block a
_cod_depositor_comments
;
 Adding proper _atom_site_type_symbol data item values instead of
 the placeholder ones ('?').

 Antanas Vaitkus,
 2017-01-15

The following automatic conversions were performed:

'_refine_ls_weighting_scheme' value 'w^-1^=\s(F~o~)^2^' was changed
to 'calc'. New tag '_refine_ls_weighting_details' was created. The
value of the new tag was set to 'w^-1^=\s(F~o~)^2^'.

Automatic conversion script
Id: cif_fix_values 3143 2015-03-26 13:38:13Z robertas 
;
_cod_original_cell_volume 1251.5(7)
_cod_database_code 2001460

loop_
_symmetry_equiv_pos_as_xyz
+x,+y,+z

loop_
_atom_site_aniso_label
_atom_site_aniso_U_11
_atom_site_aniso_U_22
_atom_site_aniso_U_33
_atom_site_aniso_U_12
_atom_site_aniso_U_13
_atom_site_aniso_U_23
S1A 0.0530(5) 0.0371(4) 0.0530(5) 0.0100(3) 0.0124(3) 0.0108(3)
O1A 0.0599(15) 0.0811(17) 0.0425(15) 0.0153(12) 0.0051(11) 0.0180(12)
O2A 0.0849(17) 0.0649(15) 0.0458(13) 0.0325(13) 0.0341(12) 0.0260(11)
O3A 0.0437(12) 0.0468(12) 0.0418(12) 0.0181(9) 0.0105(10) 0.0053(9)
O4A 0.0465(15) 0.120(2) 0.0559(16) 0.0340(15) 0.0084(12) 0.0009(15)
O5A 0.0317(10) 0.0570(13) 0.0386(11) 0.0170(9) 0.0109(8) 0.0110(9)
O6A 0.0606(15) 0.125(2) 0.0516(15) 0.0471(16) 0.0260(13) 0.0458(15)
C1A 0.0300(14) 0.0433(16) 0.0353(15) 0.0114(12) 0.0076(12) 0.0115(13)
C2A 0.0381(16) 0.0433(16) 0.0411(16) 0.0138(13) 0.0091(13) 0.0076(13)
C3A 0.0484(18) 0.0439(17) 0.0516(19) 0.0106(14) 0.0098(15) 0.0148(15)
C4A 0.0518(19) 0.0508(19) 0.0507(19) 0.0126(15) 0.0159(15) 0.0234(16)
C5A 0.0424(16) 0.0537(18) 0.0408(17) 0.0184(14) 0.0154(14) 0.0200(14)
C6A 0.0365(15) 0.0477(17) 0.0365(15) 0.0174(13) 0.0087(12) 0.0143(13)
C7A 0.0457(17) 0.0448(16) 0.0358(15) 0.0179(13) 0.0105(13) 0.0117(13)
C8A 0.0375(15) 0.0360(15) 0.0375(16) 0.0107(12) 0.0090(12) 0.0097(12)
C9A 0.0369(15) 0.0466(17) 0.0492(18) 0.0092(13) 0.0154(14) 0.0161(14)
C10A 0.0308(14) 0.0467(16) 0.0381(15) 0.0137(13) 0.0099(12) 0.0103(13)
C11A 0.0414(16) 0.0396(16) 0.0422(19) 0.0137(13) 0.0088(13) 0.0167(14)
C12A 0.0396(18) 0.064(2) 0.073(2) 0.0123(16) 0.0142(16) 0.0235(19)
C13A 0.076(3) 0.059(2) 0.078(3) 0.0173(19) 0.012(2) 0.037(2)
C14A 0.111(3) 0.096(3) 0.054(2) 0.054(3) 0.044(2) 0.042(2)
C15A 0.0447(19) 0.0429(17) 0.0473(19) 0.0106(14) 0.0100(15) 0.0080(14)
C16A 0.0458(17) 0.0363(15) 0.0423(17) 0.0068(13) 0.0123(13) 0.0081(13)
C17A 0.0497(19) 0.052(2) 0.053(2) 0.0102(15) 0.0106(15) -0.0005(15)
C18A 0.058(2) 0.069(2) 0.071(3) 0.0200(19) 0.022(2) -0.001(2)
C19A 0.089(3) 0.059(2) 0.057(2) 0.019(2) 0.030(2) 0.0031(19)
C20A 0.089(3) 0.068(2) 0.043(2) 0.019(2) 0.0087(19) 0.0041(18)
C21A 0.058(2) 0.057(2) 0.051(2) 0.0146(17) 0.0077(17) 0.0087(17)
C22A 0.0361(15) 0.0486(16) 0.0423(18) 0.0098(13) 0.0154(14) 0.0160(14)
C23A 0.0345(15) 0.0409(15) 0.0465(18) 0.0085(12) 0.0142(13) 0.0138(13)
C24A 0.0424(17) 0.0451(17) 0.0575(19) 0.0115(13) 0.0214(14) 0.0217(15)
C25A 0.051(2) 0.062(2) 0.078(3) 0.0212(17) 0.0182(18) 0.0400(19)
C26A 0.048(2) 0.069(2) 0.094(3) 0.0272(18) 0.027(2) 0.029(2)
C27A 0.052(2) 0.085(3) 0.074(3) 0.026(2) 0.0326(19) 0.019(2)
C28A 0.0474(19) 0.069(2) 0.053(2) 0.0179(17) 0.0249(16) 0.0205(17)
S1B 0.0616(5) 0.0398(4) 0.0494(5) 0.0099(3) 0.0126(4) 0.0140(3)
O1B 0.0501(14) 0.0712(16) 0.0598(15) 0.0230(12) 0.0098(11) 0.0262(12)
O2B 0.0446(13) 0.0918(19) 0.0627(16) 0.0034(13) 0.0190(12) 0.0057(14)
O3B 0.0633(15) 0.0478(13) 0.0454(13) 0.0126(11) -0.0020(11) 0.0047(10)
O4B 0.0625(17) 0.0707(16) 0.0471(14) -0.0056(13) -0.0007(12) 0.0121(12)
O5B 0.0404(11) 0.0616(13) 0.0303(11) 0.0114(10) 0.0062(9) 0.0098(9)
O6B 0.0432(14) 0.098(2) 0.0483(13) 0.0071(13) 0.0088(12) 0.0148(13)
C1B 0.0408(16) 0.0459(17) 0.0308(15) 0.0043(13) 0.0010(12) 0.0114(13)
C2B 0.057(2) 0.0468(18) 0.0367(17) 0.0088(15) 0.0025(15) 0.0122(14)
C3B 0.064(2) 0.055(2) 0.049(2) -0.0068(18) 0.0025(17) 0.0129(17)
C4B 0.056(2) 0.073(3) 0.054(2) -0.014(2) 0.0079(18) 0.019(2)
C5B 0.0435(18) 0.071(2) 0.0367(17) 0.0020(16) 0.0049(14) 0.0134(16)
C6B 0.0385(16) 0.0549(18) 0.0301(15) 0.0068(14) 0.0000(12) 0.0132(13)
C7B 0.0394(16) 0.0550(18) 0.0405(17) 0.0140(14) 0.0065(13) 0.0149(15)
C8B 0.0439(17) 0.0367(15) 0.0344(15) 0.0087(13) 0.0080(13) 0.0118(12)
C9B 0.0543(19) 0.0472(17) 0.0373(16) 0.0060(14) 0.0117(14) 0.0137(14)
C10B 0.0426(16) 0.0499(17) 0.0287(14) 0.0096(13) 0.0054(12) 0.0107(12)
C11B 0.0422(18) 0.0361(15) 0.0387(16) 0.0026(13) 0.0034(13) 0.0088(12)
C12B 0.068(2) 0.0549(19) 0.0384(17) 0.0135(16) 0.0133(15) 0.0185(15)
C13B 0.067(2) 0.052(2) 0.071(3) -0.0078(18) 0.0004(19) 0.0147(18)
C14B 0.044(2) 0.156(5) 0.071(3) -0.001(3) 0.014(2) -0.007(3)
C15B 0.068(2) 0.0342(16) 0.0468(19) 0.0021(15) 0.0068(18) 0.0134(14)
C16B 0.085(3) 0.0331(16) 0.053(2) 0.0145(16) 0.0163(19) 0.0167(15)
C17B 0.080(3) 0.067(2) 0.067(2) 0.030(2) 0.015(2) 0.021(2)
C18B 0.090(3) 0.100(4) 0.097(4) 0.046(3) 0.024(3) 0.036(3)
C19B 0.120(5) 0.079(3) 0.098(4) 0.045(3) 0.045(4) 0.030(3)
C20B 0.148(5) 0.058(2) 0.072(3) 0.032(3) 0.050(3) 0.015(2)
C21B 0.108(3) 0.0443(19) 0.057(2) 0.017(2) 0.016(2) 0.0162(17)
C22B 0.0400(18) 0.0416(16) 0.0428(17) 0.0061(13) 0.0108(14) 0.0127(13)
C23B 0.0446(16) 0.0364(15) 0.0391(16) 0.0079(12) 0.0117(13) 0.0144(13)
C24B 0.0523(19) 0.0498(18) 0.0419(18) 0.0049(15) 0.0071(14) 0.0192(14)
C25B 0.075(2) 0.063(2) 0.047(2) -0.0014(19) -0.0034(18) 0.0230(17)
C26B 0.111(4) 0.067(2) 0.0353(19) 0.020(2) 0.017(2) 0.0165(17)
C27B 0.089(3) 0.066(2) 0.051(2) 0.034(2) 0.034(2) 0.0197(18)
C28B 0.061(2) 0.0511(18) 0.0475(19) 0.0173(15) 0.0199(16) 0.0156(15)

loop_
_atom_site_label
_atom_site_fract_x
_atom_site_fract_y
_atom_site_fract_z
_atom_site_U_iso_or_equiv
_atom_site_thermal_displace_type
_atom_site_calc_flag
_atom_site_calc_attached_atom
_atom_site_occupancy
_atom_site_type_symbol
S1A 0.5994 0.3421 0.7544 0.0491 Uani ? ? 1.0000 S
O1A 0.7684(3) 0.5572(2) 1.0719(3) 0.0634 Uani ? ? 1.0000 O
O2A 0.6828(3) 0.6440(2) 0.5481(3) 0.0593 Uani ? ? 1.0000 O
O3A 0.5333(2) 0.8608(2) 1.0389(2) 0.0459 Uani ? ? 1.0000 O
O4A 0.7356(3) 0.8730(3) 1.1939(3) 0.0808 Uani ? ? 1.0000 O
O5A 0.3721(2) 0.6576(2) 0.9512(2) 0.0429 Uani ? ? 1.0000 O
O6A 0.3963(3) 0.6894(3) 1.1897(3) 0.0713 Uani ? ? 1.0000 O
C1A 0.5702(3) 0.6966(2) 0.8770(3) 0.0366 Uani ? ? 1.0000 C
C2A 0.5782(3) 0.8060(3) 0.9179(3) 0.0424 Uani ? ? 1.0000 C
C3A 0.6228(3) 0.8631(3) 0.8387(4) 0.0489 Uani ? ? 1.0000 C
C4A 0.6579(4) 0.8107(3) 0.7130(4) 0.0491 Uani ? ? 1.0000 C
C5A 0.6521(3) 0.7032(3) 0.6706(3) 0.0433 Uani ? ? 1.0000 C
C6A 0.6091(3) 0.6443(3) 0.7533(3) 0.0398 Uani ? ? 1.0000 C
C7A 0.6032(3) 0.5265(3) 0.7035(3) 0.0420 Uani ? ? 1.0000 C
C8A 0.6166(3) 0.4865(2) 0.8336(3) 0.0376 Uani ? ? 1.0000 C
C9A 0.5007(3) 0.5165(3) 0.9022(3) 0.0436 Uani ? ? 1.0000 C
C10A 0.5117(3) 0.6371(2) 0.9627(3) 0.0390 Uani ? ? 1.0000 C
C11A 0.7580(3) 0.5268(2) 0.9425(3) 0.0404 Uani ? ? 1.0000 C
C12A 0.8824(3) 0.5240(3) 0.8857(4) 0.0589 Uani ? ? 1.0000 C
C13A 0.6228(4) 0.3019(3) 0.9122(5) 0.0689 Uani ? ? 1.0000 C
C14A 0.7024(5) 0.6940(4) 0.4454(4) 0.0766 Uani ? ? 1.0000 C
C15A 0.6227(3) 0.8923(3) 1.1742(4) 0.0471 Uani ? ? 1.0000 C
C16A 0.5633(3) 0.9503(2) 1.2893(3) 0.0428 Uani ? ? 1.0000 C
C17A 0.4314(4) 0.9707(3) 1.2600(4) 0.0565 Uani ? ? 1.0000 C
C18A 0.3817(4) 1.0258(3) 1.3739(5) 0.0709 Uani ? ? 1.0000 C
C19A 0.4635(5) 1.0613(3) 1.5145(5) 0.0706 Uani ? ? 1.0000 C
C20A 0.5930(5) 1.0410(3) 1.5444(4) 0.0719 Uani ? ? 1.0000 C
C21A 0.6437(4) 0.9865(3) 1.4326(4) 0.0590 Uani ? ? 1.0000 C
C22A 0.3326(3) 0.6905(3) 1.0736(3) 0.0413 Uani ? ? 1.0000 C
C23A 0.2039(3) 0.7331(2) 1.0486(3) 0.0403 Uani ? ? 1.0000 C
C24A 0.1503(3) 0.7511(3) 0.9209(4) 0.0458 Uani ? ? 1.0000 C
C25A 0.0320(4) 0.7932(3) 0.9036(4) 0.0587 Uani ? ? 1.0000 C
C26A -0.0328(4) 0.8166(3) 1.0143(5) 0.0670 Uani ? ? 1.0000 C
C27A 0.0203(4) 0.7987(3) 1.1413(5) 0.0686 Uani ? ? 1.0000 C
C28A 0.1371(3) 0.7558(3) 1.1587(4) 0.0542 Uani ? ? 1.0000 C
S1B 0.11282(12) 0.66448(8) 0.47780(12) 0.0510 Uani ? ? 1.0000 S
O1B 0.2556(3) 0.4474(2) 0.5005(3) 0.0595 Uani ? ? 1.0000 O
O2B -0.3277(3) 0.3807(2) 0.3578(3) 0.0716 Uani ? ? 1.0000 O
O3B 0.0031(3) 0.1424(2) 0.0805(3) 0.0577 Uani ? ? 1.0000 O
O4B -0.1551(3) 0.0756(2) -0.1378(3) 0.0663 Uani ? ? 1.0000 O
O5B 0.0551(2) 0.3326(2) 0.0251(2) 0.0461 Uani ? ? 1.0000 O
O6B 0.2807(3) 0.3433(3) 0.0409(3) 0.0669 Uani ? ? 1.0000 O
C1B -0.0454(3) 0.3095(2) 0.2057(3) 0.0415 Uani ? ? 1.0000 C
C2B -0.0874(3) 0.1991(3) 0.1454(3) 0.0493 Uani ? ? 1.0000 C
C3B -0.2062(4) 0.1484(3) 0.1579(4) 0.0610 Uani ? ? 1.0000 C
C4B -0.2886(4) 0.2065(3) 0.2273(4) 0.0653 Uani ? ? 1.0000 C
C5B -0.2506(3) 0.3157(3) 0.2885(4) 0.0536 Uani ? ? 1.0000 C
C6B -0.1264(3) 0.3687(3) 0.2820(3) 0.0433 Uani ? ? 1.0000 C
C7B -0.0819(3) 0.4869(3) 0.3565(3) 0.0457 Uani ? ? 1.0000 C
C8B 0.0746(3) 0.5190(2) 0.3935(3) 0.0389 Uani ? ? 1.0000 C
C9B 0.1178(3) 0.4818(3) 0.2536(3) 0.0470 Uani ? ? 1.0000 C
C10B 0.0837(3) 0.3612(3) 0.1843(3) 0.0418 Uani ? ? 1.0000 C
C11B 0.1513(3) 0.4798(2) 0.5104(3) 0.0417 Uani ? ? 1.0000 C
C12B 0.0970(4) 0.4864(3) 0.6394(3) 0.0531 Uani ? ? 1.0000 C
C13B 0.2986(4) 0.6955(3) 0.5217(5) 0.0695 Uani ? ? 1.0000 C
C14B -0.4686(4) 0.3384(5) 0.3366(5) 0.1036 Uani ? ? 1.0000 C
C15B -0.0387(4) 0.0882(3) -0.0656(4) 0.0521 Uani ? ? 1.0000 C
C16B 0.0760(4) 0.0492(3) -0.1214(4) 0.0568 Uani ? ? 1.0000 C
C17B 0.2090(5) 0.0672(3) -0.0329(5) 0.0712 Uani ? ? 1.0000 C
C18B 0.3119(6) 0.0324(5) -0.0927(6) 0.0934 Uani ? ? 1.0000 C
C19B 0.2859(7) -0.0218(4) -0.2385(7) 0.0946 Uani ? ? 1.0000 C
C20B 0.1554(7) -0.0401(4) -0.3281(6) 0.0896 Uani ? ? 1.0000 C
C21B 0.0492(5) -0.0044(3) -0.2698(5) 0.0712 Uani ? ? 1.0000 C
C22B 0.1636(3) 0.3219(2) -0.0323(3) 0.0421 Uani ? ? 1.0000 C
C23B 0.1181(3) 0.2784(2) -0.1935(3) 0.0397 Uani ? ? 1.0000 C
C24B -0.0202(3) 0.2518(3) -0.2726(3) 0.0486 Uani ? ? 1.0000 C
C25B -0.0561(4) 0.2087(3) -0.4222(4) 0.0652 Uani ? ? 1.0000 C
C26B 0.0445(5) 0.1926(3) -0.4944(4) 0.0716 Uani ? ? 1.0000 C
C27B 0.1823(5) 0.2218(3) -0.4178(4) 0.0649 Uani ? ? 1.0000 C
C28B 0.2187(4) 0.2638(3) -0.2677(4) 0.0521 Uani ? ? 1.0000 C
H3A 0.6273 0.9388 0.8699 0.0589 Uiso ? ? 1.0000 H
H4A 0.6880 0.8501 0.6562 0.0613 Uiso ? ? 1.0000 H
H71A 0.5168 0.4913 0.6331 0.0513 Uiso ? ? 1.0000 H
H72A 0.6753 0.5100 0.6594 0.0513 Uiso ? ? 1.0000 H
H91A 0.4146 0.4858 0.8313 0.0547 Uiso ? ? 1.0000 H
H92A 0.5043 0.4894 0.9807 0.0547 Uiso ? ? 1.0000 H
H10A 0.5652 0.6649 1.0629 0.0471 Uiso ? ? 1.0000 H
H121A 0.9356 0.4778 0.9192 0.0744 Uiso ? ? 1.0000 H
H122A 0.8561 0.4990 0.7825 0.0744 Uiso ? ? 1.0000 H
H123A 0.9378 0.5933 0.9218 0.0744 Uiso ? ? 1.0000 H
H131A 0.5509 0.3216 0.9594 0.0829 Uiso ? ? 1.0000 H
H132A 0.6139 0.2274 0.8834 0.0829 Uiso ? ? 1.0000 H
H133A 0.7085 0.3361 0.9790 0.0829 Uiso ? ? 1.0000 H
H141A 0.7785 0.7557 0.4939 0.0986 Uiso ? ? 1.0000 H
H142A 0.7256 0.6483 0.3660 0.0986 Uiso ? ? 1.0000 H
H143A 0.6231 0.7205 0.4117 0.0986 Uiso ? ? 1.0000 H
H17A 0.3738 0.9471 1.1613 0.0678 Uiso ? ? 1.0000 H
H18A 0.2894 1.0398 1.3531 0.0832 Uiso ? ? 1.0000 H
H19A 0.4264 1.0980 1.5921 0.0849 Uiso ? ? 1.0000 H
H20A 0.6498 1.0662 1.6450 0.0861 Uiso ? ? 1.0000 H
H21A 0.7364 0.9733 1.4538 0.0723 Uiso ? ? 1.0000 H
H24A 0.1941 0.7334 0.8429 0.0551 Uiso ? ? 1.0000 H
H25A -0.0035 0.8091 0.8166 0.0713 Uiso ? ? 1.0000 H
H26A -0.1143 0.8463 1.0028 0.0814 Uiso ? ? 1.0000 H
H27A -0.0253 0.8140 1.2169 0.0806 Uiso ? ? 1.0000 H
H28A 0.1717 0.7426 1.2481 0.0670 Uiso ? ? 1.0000 H
H3B -0.2299 0.0724 0.1179 0.0746 Uiso ? ? 1.0000 H
H4B -0.3757 0.1740 0.2345 0.0779 Uiso ? ? 1.0000 H
H71B -0.1263 0.5224 0.2950 0.0550 Uiso ? ? 1.0000 H
H72B -0.1122 0.5079 0.4450 0.0550 Uiso ? ? 1.0000 H
H91B 0.0727 0.5118 0.1862 0.0558 Uiso ? ? 1.0000 H
H92B 0.2157 0.5050 0.2745 0.0558 Uiso ? ? 1.0000 H
H10B 0.1596 0.3323 0.2193 0.0508 Uiso ? ? 1.0000 H
H121B 0.1617 0.5330 0.7268 0.0669 Uiso ? ? 1.0000 H
H122B 0.0130 0.5133 0.6282 0.0669 Uiso ? ? 1.0000 H
H123B 0.0780 0.4183 0.6473 0.0669 Uiso ? ? 1.0000 H
H131B 0.3372 0.6610 0.5893 0.0847 Uiso ? ? 1.0000 H
H132B 0.3285 0.6701 0.4371 0.0847 Uiso ? ? 1.0000 H
H133B 0.3312 0.7694 0.5681 0.0847 Uiso ? ? 1.0000 H
H141B -0.5122 0.3900 0.3921 0.1253 Uiso ? ? 1.0000 H
H142B -0.5198 0.3135 0.2375 0.1253 Uiso ? ? 1.0000 H
H143B -0.4757 0.2789 0.3722 0.1253 Uiso ? ? 1.0000 H
H17B 0.2292 0.1037 0.0698 0.0877 Uiso ? ? 1.0000 H
H18B 0.4042 0.0504 -0.0306 0.1103 Uiso ? ? 1.0000 H
H19B 0.3557 -0.0505 -0.2785 0.1146 Uiso ? ? 1.0000 H
H20B 0.1390 -0.0754 -0.4307 0.1042 Uiso ? ? 1.0000 H
H21B -0.0420 -0.0178 -0.3335 0.0859 Uiso ? ? 1.0000 H
H24B -0.0895 0.2643 -0.2223 0.0610 Uiso ? ? 1.0000 H
H25B -0.1505 0.1897 -0.4762 0.0754 Uiso ? ? 1.0000 H
H26B 0.0181 0.1609 -0.5986 0.0898 Uiso ? ? 1.0000 H
H27B 0.2542 0.2130 -0.4668 0.0806 Uiso ? ? 1.0000 H
H28B 0.3127 0.2831 -0.2136 0.0659 Uiso ? ? 1.0000 H

loop_
_atom_type_symbol
_atom_type_description
_atom_type_scat_dispersion_real
_atom_type_scat_dispersion_imag
_atom_type_scat_source
C ? ? ? International_Tables_Vol_IV
H ? ? ? International_Tables_Vol_IV
O ? ? ? International_Tables_Vol_IV
S ? ? ? International_Tables_Vol_IV

loop_
_geom_angle_atom_site_label_1
_geom_angle_atom_site_label_2
_geom_angle_atom_site_label_3
_geom_angle_site_symmetry_1
_geom_angle_site_symmetry_2
_geom_angle_site_symmetry_3
_geom_angle
_geom_angle_publ_flag
C8A S1A C13A ? ? ? 102.9(2) yes
C5A O2A C14A ? ? ? 117.6(3) ?
C2A O3A C15A ? ? ? 118.4(3) ?
C10A O5A C22A ? ? ? 118.2(2) ?
C2A C1A C6A ? ? ? 118.9(3) ?
C2A C1A C10A ? ? ? 119.4(3) ?
C6A C1A C10A ? ? ? 121.5(3) yes
O3A C2A C1A ? ? ? 120.3(3) ?
O3A C2A C3A ? ? ? 117.8(3) ?
C1A C2A C3A ? ? ? 121.8(3) ?
C2A C3A C4A ? ? ? 119.4(3) ?
C2A C3A H3A ? ? ? 119.9(4) ?
C4A C3A H3A ? ? ? 120.7(4) ?
C3A C4A C5A ? ? ? 120.0(4) ?
C3A C4A H4A ? ? ? 119.8(3) ?
C5A C4A H4A ? ? ? 120.1(4) ?
O2A C5A C4A ? ? ? 124.7(4) ?
O2A C5A C6A ? ? ? 114.5(3) ?
C4A C5A C6A ? ? ? 120.8(3) ?
C1A C6A C5A ? ? ? 118.9(3) ?
C1A C6A C7A ? ? ? 121.6(3) yes
C5A C6A C7A ? ? ? 119.5(3) ?
C6A C7A C8A ? ? ? 110.6(2) yes
C6A C7A H71A ? ? ? 109.4(3) ?
C6A C7A H72A ? ? ? 109.7(3) ?
C8A C7A H71A ? ? ? 108.7(3) ?
C8A C7A H72A ? ? ? 109.5(3) ?
H71A C7A H72A ? ? ? 108.9(3) ?
S1A C8A C7A ? ? ? 105.4(2) yes
S1A C8A C9A ? ? ? 111.9(2) yes
S1A C8A C11A ? ? ? 106.0(2) yes
C7A C8A C9A ? ? ? 107.6(3) yes
C7A C8A C11A ? ? ? 112.8(3) yes
C9A C8A C11A ? ? ? 113.0(2) yes
C8A C9A C10A ? ? ? 111.9(3) yes
C8A C9A H91A ? ? ? 109.6(3) ?
C8A C9A H92A ? ? ? 109.1(3) ?
C10A C9A H91A ? ? ? 108.8(3) ?
C10A C9A H92A ? ? ? 108.7(3) ?
H91A C9A H92A ? ? ? 108.7(3) ?
O5A C10A C1A ? ? ? 104.9(3) ?
O5A C10A C9A ? ? ? 107.6(2) ?
O5A C10A H10A ? ? ? 110.1(3) ?
C1A C10A C9A ? ? ? 114.6(3) yes
C1A C10A H10A ? ? ? 109.6(2) ?
C9A C10A H10A ? ? ? 109.9(3) ?
O1A C11A C8A ? ? ? 120.0(3) yes
O1A C11A C12A ? ? ? 121.4(3) yes
C8A C11A C12A ? ? ? 118.6(3) yes
C11A C12A H121A ? ? ? 109.2(4) ?
C11A C12A H122A ? ? ? 110.5(3) ?
C11A C12A H123A ? ? ? 109.7(3) ?
H121A C12A H122A ? ? ? 109.2(4) ?
H121A C12A H123A ? ? ? 108.5(3) ?
H122A C12A H123A ? ? ? 109.6(5) ?
S1A C13A H131A ? ? ? 108.6(4) ?
S1A C13A H132A ? ? ? 110.1(3) ?
S1A C13A H133A ? ? ? 110.6(4) ?
H131A C13A H132A ? ? ? 107.8(5) ?
H131A C13A H133A ? ? ? 108.6(4) ?
H132A C13A H133A ? ? ? 110.9(5) ?
O2A C14A H141A ? ? ? 109.2(3) ?
O2A C14A H142A ? ? ? 111.8(5) ?
O2A C14A H143A ? ? ? 111.4(5) ?
H141A C14A H142A ? ? ? 107.5(5) ?
H141A C14A H143A ? ? ? 106.5(5) ?
H142A C14A H143A ? ? ? 110.2(4) ?
O3A C15A O4A ? ? ? 122.3(3) ?
O3A C15A C16A ? ? ? 112.5(3) ?
O4A C15A C16A ? ? ? 125.2(3) ?
C15A C16A C17A ? ? ? 122.7(3) ?
C15A C16A C21A ? ? ? 118.3(3) ?
C17A C16A C21A ? ? ? 119.0(3) ?
C16A C17A C18A ? ? ? 119.7(3) ?
C16A C17A H17A ? ? ? 120.7(4) ?
C18A C17A H17A ? ? ? 119.6(4) ?
C17A C18A C19A ? ? ? 120.2(4) ?
C17A C18A H18A ? ? ? 119.6(4) ?
C19A C18A H18A ? ? ? 120.2(4) ?
C18A C19A C20A ? ? ? 120.5(4) ?
C18A C19A H19A ? ? ? 118.9(5) ?
C20A C19A H19A ? ? ? 120.6(4) ?
C19A C20A C21A ? ? ? 120.0(4) ?
C19A C20A H20A ? ? ? 119.7(5) ?
C21A C20A H20A ? ? ? 120.3(5) ?
C16A C21A C20A ? ? ? 120.6(4) ?
C16A C21A H21A ? ? ? 119.4(4) ?
C20A C21A H21A ? ? ? 119.9(4) ?
O5A C22A O6A ? ? ? 124.0(3) ?
O5A C22A C23A ? ? ? 111.1(3) ?
O6A C22A C23A ? ? ? 124.8(3) ?
C22A C23A C24A ? ? ? 121.9(3) ?
C22A C23A C28A ? ? ? 118.4(3) ?
C24A C23A C28A ? ? ? 119.7(3) ?
C23A C24A C25A ? ? ? 120.0(4) ?
C23A C24A H24A ? ? ? 120.3(3) ?
C25A C24A H24A ? ? ? 119.7(4) ?
C24A C25A C26A ? ? ? 119.9(4) ?
C24A C25A H25A ? ? ? 120.4(4) ?
C26A C25A H25A ? ? ? 119.6(4) ?
C25A C26A C27A ? ? ? 120.1(4) ?
C25A C26A H26A ? ? ? 120.0(5) ?
C27A C26A H26A ? ? ? 119.8(5) ?
C26A C27A C28A ? ? ? 120.3(4) ?
C26A C27A H27A ? ? ? 119.9(4) ?
C28A C27A H27A ? ? ? 119.7(5) ?
C23A C28A C27A ? ? ? 120.0(4) ?
C23A C28A H28A ? ? ? 121.1(4) ?
C27A C28A H28A ? ? ? 119.0(4) ?
C8B S1B C13B ? ? ? 102.7(2) yes
C5B O2B C14B ? ? ? 118.2(3) ?
C2B O3B C15B ? ? ? 118.3(3) ?
C10B O5B C22B ? ? ? 117.2(2) ?
C2B C1B C6B ? ? ? 118.7(3) ?
C2B C1B C10B ? ? ? 119.5(3) ?
C6B C1B C10B ? ? ? 121.9(3) yes
O3B C2B C1B ? ? ? 116.6(3) ?
O3B C2B C3B ? ? ? 121.5(3) ?
C1B C2B C3B ? ? ? 121.8(3) ?
C2B C3B C4B ? ? ? 119.7(3) ?
C2B C3B H3B ? ? ? 119.3(4) ?
C4B C3B H3B ? ? ? 121.0(4) ?
C3B C4B C5B ? ? ? 120.2(4) ?
C3B C4B H4B ? ? ? 122.3(4) ?
C5B C4B H4B ? ? ? 117.4(4) ?
O2B C5B C4B ? ? ? 124.4(3) ?
O2B C5B C6B ? ? ? 114.7(3) ?
C4B C5B C6B ? ? ? 120.9(3) ?
C1B C6B C5B ? ? ? 118.6(3) ?
C1B C6B C7B ? ? ? 120.9(3) yes
C5B C6B C7B ? ? ? 120.5(3) ?
C6B C7B C8B ? ? ? 110.4(3) yes
C6B C7B H71B ? ? ? 109.9(2) ?
C6B C7B H72B ? ? ? 108.9(3) ?
C8B C7B H71B ? ? ? 110.5(3) ?
C8B C7B H72B ? ? ? 110.2(2) ?
H71B C7B H72B ? ? ? 106.9(3) ?
S1B C8B C7B ? ? ? 105.5(2) yes
S1B C8B C9B ? ? ? 112.1(2) yes
S1B C8B C11B ? ? ? 104.0(2) yes
C7B C8B C9B ? ? ? 108.5(2) yes
C7B C8B C11B ? ? ? 113.2(3) yes
C9B C8B C11B ? ? ? 112.4(3) yes
C8B C9B C10B ? ? ? 111.3(3) yes
C8B C9B H91B ? ? ? 109.8(3) ?
C8B C9B H92B ? ? ? 109.4(2) ?
C10B C9B H91B ? ? ? 109.4(2) ?
C10B C9B H92B ? ? ? 108.6(3) ?
H91B C9B H92B ? ? ? 108.3(4) ?
O5B C10B C1B ? ? ? 104.1(2) ?
O5B C10B C9B ? ? ? 108.5(3) ?
O5B C10B H10B ? ? ? 109.4(3) ?
C1B C10B C9B ? ? ? 114.6(3) yes
C1B C10B H10B ? ? ? 110.1(3) ?
C9B C10B H10B ? ? ? 109.8(2) ?
O1B C11B C8B ? ? ? 120.2(3) yes
O1B C11B C12B ? ? ? 121.1(3) yes
C8B C11B C12B ? ? ? 118.6(3) yes
C11B C12B H121B ? ? ? 110.4(3) ?
C11B C12B H122B ? ? ? 109.4(3) ?
C11B C12B H123B ? ? ? 110.8(3) ?
H121B C12B H122B ? ? ? 108.5(3) ?
H121B C12B H123B ? ? ? 109.2(4) ?
H122B C12B H123B ? ? ? 108.5(4) ?
S1B C13B H131B ? ? ? 109.0(4) ?
S1B C13B H132B ? ? ? 110.6(3) ?
S1B C13B H133B ? ? ? 110.5(3) ?
H131B C13B H132B ? ? ? 108.2(4) ?
H131B C13B H133B ? ? ? 107.9(4) ?
H132B C13B H133B ? ? ? 110.6(5) ?
O2B C14B H141B ? ? ? 111.3(5) ?
O2B C14B H142B ? ? ? 112.8(5) ?
O2B C14B H143B ? ? ? 110.1(5) ?
H141B C14B H142B ? ? ? 108.8(5) ?
H141B C14B H143B ? ? ? 106.0(6) ?
H142B C14B H143B ? ? ? 107.6(5) ?
O3B C15B O4B ? ? ? 122.8(4) ?
O3B C15B C16B ? ? ? 111.6(3) ?
O4B C15B C16B ? ? ? 125.6(3) ?
C15B C16B C17B ? ? ? 123.1(3) ?
C15B C16B C21B ? ? ? 117.8(4) ?
C17B C16B C21B ? ? ? 119.0(4) ?
C16B C17B C18B ? ? ? 120.1(4) ?
C16B C17B H17B ? ? ? 120.1(5) ?
C18B C17B H17B ? ? ? 119.7(4) ?
C17B C18B C19B ? ? ? 121.2(5) ?
C17B C18B H18B ? ? ? 118.5(5) ?
C19B C18B H18B ? ? ? 120.2(6) ?
C18B C19B C20B ? ? ? 119.6(6) ?
C18B C19B H19B ? ? ? 121.1(6) ?
C20B C19B H19B ? ? ? 119.2(6) ?
C19B C20B C21B ? ? ? 120.2(5) ?
C19B C20B H20B ? ? ? 119.0(7) ?
C21B C20B H20B ? ? ? 120.8(6) ?
C16B C21B C20B ? ? ? 119.8(4) ?
C16B C21B H21B ? ? ? 120.7(5) ?
C20B C21B H21B ? ? ? 119.5(4) ?
O5B C22B O6B ? ? ? 123.2(3) ?
O5B C22B C23B ? ? ? 111.4(2) ?
O6B C22B C23B ? ? ? 125.4(3) ?
C22B C23B C24B ? ? ? 122.8(3) ?
C22B C23B C28B ? ? ? 117.8(3) ?
C24B C23B C28B ? ? ? 119.4(3) ?
C23B C24B C25B ? ? ? 120.0(4) ?
C23B C24B H24B ? ? ? 119.7(3) ?
C25B C24B H24B ? ? ? 120.3(3) ?
C24B C25B C26B ? ? ? 120.0(4) ?
C24B C25B H25B ? ? ? 120.1(4) ?
C26B C25B H25B ? ? ? 119.9(4) ?
C25B C26B C27B ? ? ? 120.7(4) ?
C25B C26B H26B ? ? ? 119.2(5) ?
C27B C26B H26B ? ? ? 120.1(5) ?
C26B C27B C28B ? ? ? 119.5(4) ?
C26B C27B H27B ? ? ? 121.8(4) ?
C28B C27B H27B ? ? ? 118.7(4) ?
C23B C28B C27B ? ? ? 120.4(3) ?
C23B C28B H28B ? ? ? 119.2(3) ?
C27B C28B H28B ? ? ? 120.5(4) ?

loop_
_geom_bond_atom_site_label_1
_geom_bond_atom_site_label_2
_geom_bond_site_symmetry_1
_geom_bond_site_symmetry_2
_geom_bond_distance
_geom_bond_publ_flag
S1A C8A ? ? 1.839(3) yes
S1A C13A ? ? 1.801(5) yes
O1A C11A ? ? 1.207(4) yes
O2A C5A ? ? 1.364(4) ?
O2A C14A ? ? 1.433(6) ?
O3A C2A ? ? 1.410(4) ?
O3A C15A ? ? 1.360(4) ?
O4A C15A ? ? 1.191(5) ?
O5A C10A ? ? 1.461(4) ?
O5A C22A ? ? 1.335(4) ?
O6A C22A ? ? 1.203(4) ?
C1A C2A ? ? 1.396(4) ?
C1A C6A ? ? 1.388(4) yes
C1A C10A ? ? 1.515(5) yes
C2A C3A ? ? 1.376(6) ?
C3A C4A ? ? 1.385(5) ?
C3A H3A ? ? 0.967(3) ?
C4A C5A ? ? 1.374(5) ?
C4A H4A ? ? 0.966(4) ?
C5A C6A ? ? 1.417(6) ?
C6A C7A ? ? 1.504(5) yes
C7A C8A ? ? 1.544(5) yes
C7A H71A ? ? 0.957(3) ?
C7A H72A ? ? 0.950(4) ?
C8A C9A ? ? 1.522(5) yes
C8A C11A ? ? 1.519(4) yes
C9A C10A ? ? 1.536(5) yes
C9A H91A ? ? 0.949(3) ?
C9A H92A ? ? 0.960(4) ?
C10A H10A ? ? 0.960(3) ?
C11A C12A ? ? 1.497(5) yes
C12A H121A ? ? 0.958(4) ?
C12A H122A ? ? 0.945(4) ?
C12A H123A ? ? 0.953(4) ?
C13A H131A ? ? 0.973(5) ?
C13A H132A ? ? 0.946(4) ?
C13A H133A ? ? 0.937(4) ?
C14A H141A ? ? 0.984(4) ?
C14A H142A ? ? 0.939(5) ?
C14A H143A ? ? 0.952(5) ?
C15A C16A ? ? 1.470(5) ?
C16A C17A ? ? 1.382(5) ?
C16A C21A ? ? 1.385(5) ?
C17A C18A ? ? 1.388(6) ?
C17A H17A ? ? 0.962(3) ?
C18A C19A ? ? 1.369(6) ?
C18A H18A ? ? 0.967(4) ?
C19A C20A ? ? 1.360(7) ?
C19A H19A ? ? 0.962(5) ?
C20A C21A ? ? 1.376(6) ?
C20A H20A ? ? 0.974(4) ?
C21A H21A ? ? 0.966(4) ?
C22A C23A ? ? 1.487(5) ?
C23A C24A ? ? 1.380(5) ?
C23A C28A ? ? 1.393(5) ?
C24A C25A ? ? 1.385(5) ?
C24A H24A ? ? 0.964(4) ?
C25A C26A ? ? 1.384(7) ?
C25A H25A ? ? 0.964(5) ?
C26A C27A ? ? 1.372(7) ?
C26A H26A ? ? 0.959(4) ?
C27A C28A ? ? 1.377(6) ?
C27A H27A ? ? 0.955(5) ?
C28A H28A ? ? 0.964(4) ?
S1B C8B ? ? 1.842(3) yes
S1B C13B ? ? 1.809(4) yes
O1B C11B ? ? 1.203(4) yes
O2B C5B ? ? 1.373(5) ?
O2B C14B ? ? 1.425(5) ?
O3B C2B ? ? 1.404(5) ?
O3B C15B ? ? 1.359(4) ?
O4B C15B ? ? 1.202(4) ?
O5B C10B ? ? 1.470(4) ?
O5B C22B ? ? 1.355(4) ?
O6B C22B ? ? 1.199(4) ?
C1B C2B ? ? 1.401(4) ?
C1B C6B ? ? 1.396(5) yes
C1B C10B ? ? 1.507(5) yes
C2B C3B ? ? 1.372(6) ?
C3B C4B ? ? 1.366(6) ?
C3B H3B ? ? 0.961(4) ?
C4B C5B ? ? 1.384(5) ?
C4B H4B ? ? 0.972(4) ?
C5B C6B ? ? 1.407(5) ?
C6B C7B ? ? 1.506(4) yes
C7B C8B ? ? 1.529(4) yes
C7B H71B ? ? 0.959(4) ?
C7B H72B ? ? 0.972(4) ?
C8B C9B ? ? 1.515(5) yes
C8B C11B ? ? 1.526(5) yes
C9B C10B ? ? 1.526(5) yes
C9B H91B ? ? 0.950(4) ?
C9B H92B ? ? 0.963(3) ?
C10B H10B ? ? 0.950(3) ?
C11B C12B ? ? 1.497(5) yes
C12B H121B ? ? 0.951(3) ?
C12B H122B ? ? 0.961(4) ?
C12B H123B ? ? 0.951(4) ?
C13B H131B ? ? 0.973(5) ?
C13B H132B ? ? 0.941(5) ?
C13B H133B ? ? 0.946(4) ?
C14B H141B ? ? 0.964(6) ?
C14B H142B ? ? 0.944(5) ?
C14B H143B ? ? 0.978(7) ?
C15B C16B ? ? 1.481(6) ?
C16B C17B ? ? 1.389(6) ?
C16B C21B ? ? 1.384(5) ?
C17B C18B ? ? 1.374(8) ?
C17B H17B ? ? 0.955(4) ?
C18B C19B ? ? 1.363(8) ?
C18B H18B ? ? 0.959(5) ?
C19B C20B ? ? 1.373(9) ?
C19B H19B ? ? 0.951(7) ?
C20B C21B ? ? 1.399(9) ?
C20B H20B ? ? 0.956(5) ?
C21B H21B ? ? 0.962(4) ?
C22B C23B ? ? 1.478(4) ?
C23B C24B ? ? 1.395(4) ?
C23B C28B ? ? 1.388(5) ?
C24B C25B ? ? 1.373(5) ?
C24B H24B ? ? 0.953(4) ?
C25B C26B ? ? 1.377(7) ?
C25B H25B ? ? 0.952(4) ?
C26B C27B ? ? 1.383(6) ?
C26B H26B ? ? 0.958(4) ?
C27B C28B ? ? 1.377(5) ?
C27B H27B ? ? 0.966(5) ?
C28B H28B ? ? 0.948(3) ?

loop_
_geom_contact_atom_site_label_1
_geom_contact_atom_site_label_2
_geom_contact_distance
_geom_contact_site_symmetry_1
_geom_contact_site_symmetry_2
_geom_contact_publ_flag
? ? ? ? ? ?

loop_
_geom_torsion_atom_site_label_1
_geom_torsion_atom_site_label_2
_geom_torsion_atom_site_label_3
_geom_torsion_atom_site_label_4
_geom_torsion_site_symmetry_1
_geom_torsion_site_symmetry_2
_geom_torsion_site_symmetry_3
_geom_torsion_site_symmetry_4
_geom_torsion
_geom_torsion_publ_flag
C13A S1A C8A C7A ? ? ? ? 177.8(2) yes
C13A S1A C8A C9A ? ? ? ? -65.5(3) yes
C13A S1A C8A C11A ? ? ? ? 58.0(3) yes
C14A O2A C5A C4A ? ? ? ? -9.8(5) ?
C14A O2A C5A C6A ? ? ? ? 168.8(3) ?
C15A O3A C2A C1A ? ? ? ? 84.8(4) yes
C15A O3A C2A C3A ? ? ? ? -98.5(4) yes
C2A O3A C15A O4A ? ? ? ? -1.8(5) ?
C2A O3A C15A C16A ? ? ? ? 178.8(3) ?
C22A O5A C10A C1A ? ? ? ? -130.1(3) yes
C22A O5A C10A C9A ? ? ? ? 107.5(3) yes
C10A O5A C22A O6A ? ? ? ? -11.6(5) ?
C10A O5A C22A C23A ? ? ? ? 165.8(3) ?
C6A C1A C2A O3A ? ? ? ? 177.0(3) ?
C6A C1A C2A C3A ? ? ? ? 0.3(5) ?
C10A C1A C2A O3A ? ? ? ? 0.6(5) ?
C10A C1A C2A C3A ? ? ? ? -176.1(3) ?
C2A C1A C6A C5A ? ? ? ? -1.7(5) ?
C2A C1A C6A C7A ? ? ? ? 179.9(3) ?
C10A C1A C6A C5A ? ? ? ? 174.7(3) ?
C10A C1A C6A C7A ? ? ? ? -3.8(5) ?
C2A C1A C10A O5A ? ? ? ? 59.0(4) ?
C2A C1A C10A C9A ? ? ? ? 176.7(3) ?
C6A C1A C10A O5A ? ? ? ? -117.3(3) ?
C6A C1A C10A C9A ? ? ? ? 0.4(4) ?
O3A C2A C3A C4A ? ? ? ? -175.2(3) ?
C1A C2A C3A C4A ? ? ? ? 1.5(5) ?
C2A C3A C4A C5A ? ? ? ? -2.0(5) ?
C3A C4A C5A O2A ? ? ? ? 179.1(3) ?
C3A C4A C5A C6A ? ? ? ? 0.6(5) ?
O2A C5A C6A C1A ? ? ? ? -177.4(3) ?
O2A C5A C6A C7A ? ? ? ? 1.0(4) ?
C4A C5A C6A C1A ? ? ? ? 1.2(5) ?
C4A C5A C6A C7A ? ? ? ? 179.7(3) ?
C1A C6A C7A C8A ? ? ? ? -26.1(4) ?
C5A C6A C7A C8A ? ? ? ? 155.5(3) ?
C6A C7A C8A S1A ? ? ? ? 177.4(2) yes
C6A C7A C8A C9A ? ? ? ? 57.9(3) yes
C6A C7A C8A C11A ? ? ? ? -67.4(3) yes
S1A C8A C9A C10A ? ? ? ? -177.6(2) yes
C7A C8A C9A C10A ? ? ? ? -62.4(3) yes
C11A C8A C9A C10A ? ? ? ? 62.9(4) yes
S1A C8A C11A O1A ? ? ? ? -107.5(3) yes
S1A C8A C11A C12A ? ? ? ? 70.2(3) yes
C7A C8A C11A O1A ? ? ? ? 137.6(3) yes
C7A C8A C11A C12A ? ? ? ? -44.6(4) yes
C9A C8A C11A O1A ? ? ? ? 15.3(4) yes
C9A C8A C11A C12A ? ? ? ? -167.0(3) yes
C8A C9A C10A O5A ? ? ? ? 149.5(3) ?
C8A C9A C10A C1A ? ? ? ? 33.3(4) ?
O3A C15A C16A C17A ? ? ? ? -0.8(5) ?
O3A C15A C16A C21A ? ? ? ? 179.7(3) ?
O4A C15A C16A C17A ? ? ? ? 179.8(4) ?
O4A C15A C16A C21A ? ? ? ? 0.4(6) ?
C15A C16A C17A C18A ? ? ? ? 180.0(4) ?
C21A C16A C17A C18A ? ? ? ? -0.6(6) ?
C15A C16A C21A C20A ? ? ? ? -179.9(4) ?
C17A C16A C21A C20A ? ? ? ? 0.6(6) ?
C16A C17A C18A C19A ? ? ? ? 1.0(6) ?
C17A C18A C19A C20A ? ? ? ? -1.4(7) ?
C18A C19A C20A C21A ? ? ? ? 1.5(7) ?
C19A C20A C21A C16A ? ? ? ? -1.1(7) ?
O5A C22A C23A C24A ? ? ? ? -10.1(4) ?
O5A C22A C23A C28A ? ? ? ? 170.4(3) ?
O6A C22A C23A C24A ? ? ? ? 167.2(4) ?
O6A C22A C23A C28A ? ? ? ? -12.3(5) ?
C22A C23A C24A C25A ? ? ? ? -178.4(3) ?
C28A C23A C24A C25A ? ? ? ? 1.1(5) ?
C22A C23A C28A C27A ? ? ? ? 177.8(4) ?
C24A C23A C28A C27A ? ? ? ? -1.8(5) ?
C23A C24A C25A C26A ? ? ? ? -0.4(6) ?
C24A C25A C26A C27A ? ? ? ? 0.3(6) ?
C25A C26A C27A C28A ? ? ? ? -1.0(7) ?
C26A C27A C28A C23A ? ? ? ? 1.7(6) ?
C13B S1B C8B C7B ? ? ? ? 178.7(2) yes
C13B S1B C8B C9B ? ? ? ? -63.3(3) yes
C13B S1B C8B C11B ? ? ? ? 58.9(3) yes
C14B O2B C5B C4B ? ? ? ? -15.8(6) ?
C14B O2B C5B C6B ? ? ? ? 163.8(4) ?
C15B O3B C2B C1B ? ? ? ? -115.2(4) yes
C15B O3B C2B C3B ? ? ? ? 69.2(4) yes
C2B O3B C15B O4B ? ? ? ? -9.9(5) ?
C2B O3B C15B C16B ? ? ? ? 169.6(3) ?
C22B O5B C10B C1B ? ? ? ? -149.2(3) yes
C22B O5B C10B C9B ? ? ? ? 88.3(3) yes
C10B O5B C22B O6B ? ? ? ? -6.6(5) ?
C10B O5B C22B C23B ? ? ? ? 171.9(3) ?
C6B C1B C2B O3B ? ? ? ? -174.8(3) ?
C6B C1B C2B C3B ? ? ? ? 0.8(5) ?
C10B C1B C2B O3B ? ? ? ? 6.4(5) ?
C10B C1B C2B C3B ? ? ? ? -178.0(3) ?
C2B C1B C6B C5B ? ? ? ? -3.4(5) ?
C2B C1B C6B C7B ? ? ? ? 176.4(3) ?
C10B C1B C6B C5B ? ? ? ? 175.5(3) ?
C10B C1B C6B C7B ? ? ? ? -4.8(5) ?
C2B C1B C10B O5B ? ? ? ? 61.0(4) ?
C2B C1B C10B C9B ? ? ? ? 179.3(3) ?
C6B C1B C10B O5B ? ? ? ? -117.9(3) ?
C6B C1B C10B C9B ? ? ? ? 0.5(5) ?
O3B C2B C3B C4B ? ? ? ? 177.2(3) ?
C1B C2B C3B C4B ? ? ? ? 1.8(6) ?
C2B C3B C4B C5B ? ? ? ? -1.8(6) ?
C3B C4B C5B O2B ? ? ? ? 178.7(4) ?
C3B C4B C5B C6B ? ? ? ? -0.8(6) ?
O2B C5B C6B C1B ? ? ? ? -176.1(3) ?
O2B C5B C6B C7B ? ? ? ? 4.1(5) ?
C4B C5B C6B C1B ? ? ? ? 3.4(5) ?
C4B C5B C6B C7B ? ? ? ? -176.3(3) ?
C1B C6B C7B C8B ? ? ? ? -24.9(4) ?
C5B C6B C7B C8B ? ? ? ? 154.9(3) ?
C6B C7B C8B S1B ? ? ? ? 178.2(2) yes
C6B C7B C8B C9B ? ? ? ? 57.9(3) yes
C6B C7B C8B C11B ? ? ? ? -67.6(4) yes
S1B C8B C9B C10B ? ? ? ? -179.3(2) yes
C7B C8B C9B C10B ? ? ? ? -63.2(3) yes
C11B C8B C9B C10B ? ? ? ? 62.8(4) yes
S1B C8B C11B O1B ? ? ? ? -104.8(3) yes
S1B C8B C11B C12B ? ? ? ? 72.9(3) yes
C7B C8B C11B O1B ? ? ? ? 140.7(3) yes
C7B C8B C11B C12B ? ? ? ? -41.6(4) yes
C9B C8B C11B O1B ? ? ? ? 17.3(4) yes
C9B C8B C11B C12B ? ? ? ? -165.0(3) yes
C8B C9B C10B O5B ? ? ? ? 149.5(3) ?
C8B C9B C10B C1B ? ? ? ? 33.6(4) ?
O3B C15B C16B C17B ? ? ? ? -0.1(5) ?
O3B C15B C16B C21B ? ? ? ? -177.9(4) ?
O4B C15B C16B C17B ? ? ? ? 179.3(4) ?
O4B C15B C16B C21B ? ? ? ? 1.6(6) ?
C15B C16B C17B C18B ? ? ? ? -177.4(4) ?
C21B C16B C17B C18B ? ? ? ? 0.3(7) ?
C15B C16B C21B C20B ? ? ? ? 178.2(4) ?
C17B C16B C21B C20B ? ? ? ? 0.4(7) ?
C16B C17B C18B C19B ? ? ? ? -1.2(8) ?
C17B C18B C19B C20B ? ? ? ? 1.5(9) ?
C18B C19B C20B C21B ? ? ? ? -0.8(9) ?
C19B C20B C21B C16B ? ? ? ? -0.1(8) ?
O5B C22B C23B C24B ? ? ? ? -0.5(4) ?
O5B C22B C23B C28B ? ? ? ? 179.5(3) ?
O6B C22B C23B C24B ? ? ? ? 177.9(3) ?
O6B C22B C23B C28B ? ? ? ? -2.0(5) ?
C22B C23B C24B C25B ? ? ? ? -178.0(3) ?
C28B C23B C24B C25B ? ? ? ? 1.9(5) ?
C22B C23B C28B C27B ? ? ? ? 178.8(3) ?
C24B C23B C28B C27B ? ? ? ? -1.1(5) ?
C23B C24B C25B C26B ? ? ? ? -0.6(6) ?
C24B C25B C26B C27B ? ? ? ? -1.6(7) ?
C25B C26B C27B C28B ? ? ? ? 2.4(7) ?
C26B C27B C28B C23B ? ? ? ? -1.0(6) ?
